data_7113610
loop_
_publ_author_name
'Tim\'en, \%Asa Sj\"oholm'
'Fischer, Andreas'
'Somfai, Peter'

_publ_section_title
;
 Stereoselective aza-Diels--Alder reactions with 2H-azirines as
 dienophiles furnishing highly functionalized tetrahydropyridines
;
_journal_coden_ASTM CHCOFS
_journal_issue 10
_journal_name_full
;
 Chemical Communications (Cambridge, United Kingdom)
;
_journal_page_first 1150
_journal_page_last 1151
_journal_paper_doi 10.1039/b300849e
_journal_year 2003
_chemical_compound_source 'Local laboratory'
_chemical_formula_moiety 'C24 H32 Br N O2 '
_chemical_formula_sum 'C24 H32 Br N O2'
_chemical_formula_weight 446.429
_space_group_IT_number 19
_symmetry_cell_setting orthorhombic
_symmetry_space_group_name_Hall 'P 2ac 2ab'
_symmetry_space_group_name_H-M 'P 21 21 21'
_atom_sites_solution_primary direct
_atom_sites_solution_secondary difmap
_audit_creation_method maXus
_cell_angle_alpha 90.00
_cell_angle_beta 90.00
_cell_angle_gamma 90.00
_cell_formula_units_Z 4
_cell_length_a 6.5565(12)
_cell_length_b 10.915(2)
_cell_length_c 30.422(5)
_cell_measurement_reflns_used 131
_cell_measurement_temperature 100
_cell_measurement_theta_max 20.02
_cell_measurement_theta_min 3.75
_cell_volume 2177.1(7)
_computing_cell_refinement 'Dirax/lsq (Duisenberg & Schreurs, 1989-2000)'
_computing_data_collection KappaCCD
_computing_data_reduction 'Denzo and Scalepak (Otwinowski & Minor, 1997)'
_computing_structure_refinement 'SHELXL-97 (Sheldrick, 1997)'
_computing_structure_solution 'SHELXS-97 (Sheldrick, 1997)'
_diffrn_measured_fraction_theta_full 0.991
_diffrn_measured_fraction_theta_max 0.991
_diffrn_measurement_device KappaCCD
_diffrn_measurement_method CCD
_diffrn_orient_matrix_type X=UH
_diffrn_orient_matrix_UB_11 0.09438
_diffrn_orient_matrix_UB_12 0.10165
_diffrn_orient_matrix_UB_13 -0.06237
_diffrn_orient_matrix_UB_21 -0.03831
_diffrn_orient_matrix_UB_22 0.06618
_diffrn_orient_matrix_UB_23 0.04989
_diffrn_orient_matrix_UB_31 0.02178
_diffrn_orient_matrix_UB_32 -0.00549
_diffrn_orient_matrix_UB_33 0.02401
_diffrn_radiation_source 'fine-focus sealed tube'
_diffrn_radiation_type ' MoK\a'
_diffrn_radiation_wavelength_id all
_diffrn_reflns_limit_h_max 8
_diffrn_reflns_limit_h_min -8
_diffrn_reflns_limit_k_max 12
_diffrn_reflns_limit_k_min -14
_diffrn_reflns_limit_l_max 39
_diffrn_reflns_limit_l_min -39
_diffrn_reflns_number 17434
_diffrn_reflns_theta_full 27.52
_diffrn_reflns_theta_max 27.52
_diffrn_reflns_theta_min 4.51
_exptl_absorpt_coefficient_mu 1.907
_exptl_absorpt_correction_type none
_exptl_crystal_colour Colourless
_exptl_crystal_density_diffrn 1.362
_exptl_crystal_density_method 'not measured'
_exptl_crystal_description Irregular
_exptl_crystal_size_max 0.25
_exptl_crystal_size_min 0.15
_refine_diff_density_max 0.552
_refine_diff_density_min -0.494
_refine_diff_density_rms 0.100
_refine_ls_abs_structure_details 'Flack H D (1983), Acta Cryst. A39, 876-881'
_refine_ls_abs_structure_Flack -0.007(10)
_refine_ls_extinction_method none
_refine_ls_goodness_of_fit_ref 1.019
_refine_ls_hydrogen_treatment constr
_refine_ls_matrix_type full
_refine_ls_number_parameters 253
_refine_ls_number_reflns 4969
_refine_ls_number_restraints 0
_refine_ls_restrained_S_all 1.019
_refine_ls_R_factor_all 0.0794
_refine_ls_R_factor_gt 0.0471
_refine_ls_shift/su_max 0.000
_refine_ls_shift/su_mean 0.000
_refine_ls_structure_factor_coef Fsqd
_refine_ls_weighting_details 'calc w=1/[\s^2^(Fo^2^)+(0.0365P)^2^+1.3486P] where P=(Fo^2^+2Fc^2^)/3'
_refine_ls_weighting_scheme calc
_refine_ls_wR_factor_gt 0.0833
_refine_ls_wR_factor_ref 0.0931
_reflns_number_gt 3812
_reflns_number_total 4969
_reflns_threshold_expression >2sigma(I)
_cod_duplicate_entry 7103640
_cod_data_source_file b300849e.txt
_cod_data_source_block 1
_cod_depositor_comments
;
The following automatic conversions were performed:

'_symmetry_cell_setting' value 'Orthorhombic' changed to
'orthorhombic' according to
/usr/data/users/saulius/automatic-downloads/retrospective/RSC/lib/dictionaries/cif_core.dic
dictionary named 'cif_core.dic' version 2.4.2 from 2011-04-26.

Automatic conversion script
Id: cif_fix_values 2281 2013-09-26 08:29:07Z andrius 
;
_cod_original_sg_symbol_H-M 'P 21 21 21    '
_cod_original_formula_sum 'C24 H32 Br N O2 '
_cod_database_code 7113610

loop_
_symmetry_equiv_pos_as_xyz
'x, y, z'
'-x+1/2, -y, z+1/2'
'x+1/2, -y+1/2, -z'
'-x, y+1/2, -z+1/2'

loop_
_atom_site_label
_atom_site_type_symbol
_atom_site_fract_x
_atom_site_fract_y
_atom_site_fract_z
_atom_site_U_iso_or_equiv
_atom_site_adp_type
_atom_site_occupancy
_atom_site_symmetry_multiplicity
_atom_site_calc_flag
_atom_site_refinement_flags
C1 C 0.0358(6) 0.2706(3) 0.15638(11) 0.0143(8) Uani 1 1 d .
C2 C 0.1878(6) 0.3611(3) 0.17520(11) 0.0162(8) Uani 1 1 d .
C3 C 0.2519(5) 0.3284(4) 0.22193(11) 0.0183(8) Uani 1 1 d .
C4 C 0.4098(6) 0.4166(3) 0.23987(12) 0.0252(9) Uani 1 1 d .
C5 C 0.3296(6) 0.1962(3) 0.22287(12) 0.0198(9) Uani 1 1 d .
C6 C 0.1798(6) 0.1077(3) 0.20188(12) 0.0206(9) Uani 1 1 d .
C7 C 0.1241(6) 0.1420(3) 0.15396(10) 0.0140(7) Uani 1 1 d .
C8 C -0.0075(6) 0.0422(3) 0.13094(12) 0.0152(8) Uani 1 1 d .
C9 C -0.2294(6) 0.0475(4) 0.14750(14) 0.0240(9) Uani 1 1 d .
C10 C -0.0148(6) 0.0579(3) 0.08059(12) 0.0214(9) Uani 1 1 d .
C11 C 0.0902(6) -0.0822(3) 0.14024(11) 0.0140(8) Uani 1 1 d .
C12 C 0.0000(6) -0.1727(4) 0.16619(11) 0.0211(8) Uani 1 1 d .
C13 C 0.0988(7) -0.2811(3) 0.17555(12) 0.0233(9) Uani 1 1 d .
C14 C 0.2946(7) -0.3027(3) 0.15927(12) 0.0241(9) Uani 1 1 d .
C15 C 0.3836(7) -0.2151(3) 0.13304(11) 0.0188(8) Uani 1 1 d .
C16 C 0.2837(6) -0.1078(3) 0.12380(12) 0.0171(8) Uani 1 1 d .
C17 C -0.1542(6) 0.4034(3) 0.10985(11) 0.0151(8) Uani 1 1 d .
C18 C -0.1812(5) 0.4466(3) 0.06228(12) 0.0145(8) Uani 1 1 d .
C19 C 0.0181(5) 0.4450(3) 0.03605(13) 0.0177(8) Uani 1 1 d .
C20 C -0.0135(6) 0.5039(4) -0.00891(13) 0.0245(9) Uani 1 1 d .
C21 C 0.0051(6) 0.6242(4) -0.00591(14) 0.0269(10) Uani 1 1 d .
C22 C 0.1536(6) 0.5425(3) 0.05757(12) 0.0237(9) Uani 1 1 d .
C23 C -0.2874(6) 0.5732(3) 0.05967(13) 0.0197(9) Uani 1 1 d .
C24 C 0.0472(6) 0.6590(3) 0.04119(14) 0.0248(9) Uani 1 1 d .
Br1 Br -0.37798(6) 0.32644(3) 0.037300(13) 0.02399(11) Uani 1 1 d .
O1 O -0.2421(4) 0.4477(2) 0.14059(8) 0.0240(6) Uani 1 1 d .
O2 O -0.0186(3) 0.3125(2) 0.11234(7) 0.0142(5) Uani 1 1 d .
N1 N -0.1461(5) 0.6751(3) 0.06504(10) 0.0235(7) Uani 1 1 d .
H1 H -0.0891 0.2696 0.1752 0.017 Uiso 1 1 calc R
H2A H 0.1264 0.4440 0.1752 0.019 Uiso 1 1 calc R
H2B H 0.3102 0.3633 0.1562 0.019 Uiso 1 1 calc R
H3 H 0.1283 0.3332 0.2411 0.022 Uiso 1 1 calc R
H4A H 0.3520 0.4994 0.2409 0.030 Uiso 1 1 calc R
H4B H 0.5300 0.4163 0.2207 0.030 Uiso 1 1 calc R
H4C H 0.4495 0.3912 0.2696 0.030 Uiso 1 1 calc R
H5A H 0.4614 0.1917 0.2071 0.024 Uiso 1 1 calc R
H5B H 0.3539 0.1714 0.2537 0.024 Uiso 1 1 calc R
H6A H 0.0536 0.1056 0.2197 0.025 Uiso 1 1 calc R
H6B H 0.2395 0.0244 0.2022 0.025 Uiso 1 1 calc R
H7 H 0.2550 0.1479 0.1372 0.017 Uiso 1 1 calc R
H9A H -0.2899 0.1265 0.1395 0.029 Uiso 1 1 calc R
H9B H -0.2314 0.0383 0.1795 0.029 Uiso 1 1 calc R
H9C H -0.3082 -0.0190 0.1340 0.029 Uiso 1 1 calc R
H10A H -0.0911 -0.0103 0.0676 0.026 Uiso 1 1 calc R
H10B H 0.1244 0.0585 0.0689 0.026 Uiso 1 1 calc R
H10C H -0.0825 0.1353 0.0734 0.026 Uiso 1 1 calc R
H12 H -0.1329 -0.1592 0.1777 0.025 Uiso 1 1 calc R
H13 H 0.0334 -0.3413 0.1931 0.028 Uiso 1 1 calc R
H14 H 0.3648 -0.3763 0.1662 0.029 Uiso 1 1 calc R
H15 H 0.5157 -0.2291 0.1212 0.023 Uiso 1 1 calc R
H16 H 0.3487 -0.0489 0.1056 0.021 Uiso 1 1 calc R
H19 H 0.0833 0.3622 0.0346 0.021 Uiso 1 1 calc R
H20 H -0.0425 0.4605 -0.0352 0.029 Uiso 1 1 calc R
H21 H -0.0063 0.6800 -0.0297 0.032 Uiso 1 1 calc R
H22A H 0.1511 0.5366 0.0900 0.028 Uiso 1 1 calc R
H22B H 0.2963 0.5375 0.0471 0.028 Uiso 1 1 calc R
H23A H -0.3563 0.5808 0.0308 0.024 Uiso 1 1 calc R
H23B H -0.3932 0.5780 0.0828 0.024 Uiso 1 1 calc R
H24 H 0.1371 0.7328 0.0435 0.030 Uiso 1 1 calc R
H1N H -0.1739 0.7402 0.0810 0.028 Uiso 1 1 calc R

loop_
_atom_site_aniso_label
_atom_site_aniso_U_11
_atom_site_aniso_U_22
_atom_site_aniso_U_33
_atom_site_aniso_U_23
_atom_site_aniso_U_13
_atom_site_aniso_U_12
C1 0.017(2) 0.0117(18) 0.0145(18) -0.0011(14) 0.0011(16) 0.0013(15)
C2 0.020(2) 0.0089(18) 0.0195(18) 0.0003(14) -0.0001(16) -0.0008(14)
C3 0.022(2) 0.0125(17) 0.0204(18) -0.0025(17) -0.0005(16) 0.0018(19)
C4 0.029(3) 0.022(2) 0.025(2) -0.0039(16) 0.000(2) -0.0005(19)
C5 0.023(2) 0.016(2) 0.0199(18) -0.0008(15) -0.0048(16) 0.0030(16)
C6 0.028(2) 0.0139(19) 0.0199(19) -0.0006(15) -0.0032(18) 0.0019(16)
C7 0.0125(17) 0.0128(18) 0.0167(16) -0.0013(12) -0.0019(18) 0.0026(16)
C8 0.010(2) 0.0128(19) 0.023(2) -0.0014(16) -0.0007(17) -0.0006(15)
C9 0.013(2) 0.018(2) 0.041(3) 0.0002(18) -0.0031(19) 0.0019(17)
C10 0.021(2) 0.016(2) 0.027(2) -0.0041(16) -0.0050(18) 0.0054(17)
C11 0.014(2) 0.0123(17) 0.0152(17) -0.0036(13) -0.0014(16) -0.0031(15)
C12 0.023(2) 0.0168(18) 0.0234(19) -0.0051(18) 0.0031(17) -0.004(2)
C13 0.034(3) 0.0126(18) 0.023(2) 0.0015(14) 0.006(2) -0.0049(19)
C14 0.038(2) 0.011(2) 0.023(2) -0.0030(15) -0.0085(19) 0.0028(17)
C15 0.017(2) 0.0162(18) 0.0229(19) -0.0048(14) -0.001(2) 0.0026(18)
C16 0.020(2) 0.0112(19) 0.0196(19) 0.0020(15) -0.0011(18) -0.0026(16)
C17 0.014(2) 0.0103(17) 0.0208(18) -0.0017(14) -0.0024(17) -0.0009(15)
C18 0.0091(19) 0.0124(18) 0.0220(19) -0.0026(15) -0.0043(15) -0.0040(14)
C19 0.0135(18) 0.0199(19) 0.0198(17) -0.0007(18) -0.0030(19) 0.0070(15)
C20 0.015(2) 0.034(2) 0.025(2) 0.0062(18) 0.0001(18) 0.0032(19)
C21 0.019(2) 0.030(2) 0.032(2) 0.0128(18) 0.001(2) -0.0028(18)
C22 0.012(2) 0.031(2) 0.028(2) 0.0062(17) -0.0010(18) 0.0005(18)
C23 0.014(2) 0.017(2) 0.028(2) -0.0027(17) -0.0062(18) 0.0012(17)
C24 0.0177(18) 0.019(2) 0.038(2) 0.009(2) -0.0090(19) -0.0058(15)
Br1 0.0241(2) 0.01624(17) 0.03166(19) 0.00030(18) -0.0108(2) -0.00392(18)
O1 0.0235(16) 0.0248(15) 0.0236(14) -0.0011(12) 0.0056(13) 0.0087(12)
O2 0.0136(13) 0.0111(13) 0.0180(12) 0.0013(11) -0.0010(11) 0.0045(11)
N1 0.0244(19) 0.0109(14) 0.0354(17) -0.0070(15) -0.0026(16) 0.0038(17)

loop_
_atom_type_symbol
_atom_type_description
_atom_type_scat_dispersion_real
_atom_type_scat_dispersion_imag
_atom_type_scat_source
C C 0.0033 0.0016 'International Tables Vol C Tables 4.2.6.8 and 6.1.1.4'
H H 0.0000 0.0000 'International Tables Vol C Tables 4.2.6.8 and 6.1.1.4'
Br Br -0.2901 2.4595 'International Tables Vol C Tables 4.2.6.8 and 6.1.1.4'
N N 0.0061 0.0033 'International Tables Vol C Tables 4.2.6.8 and 6.1.1.4'
O O 0.0106 0.0060 'International Tables Vol C Tables 4.2.6.8 and 6.1.1.4'

loop_
_diffrn_radiation_wavelength
0.71073

loop_
_geom_angle_atom_site_label_1
_geom_angle_atom_site_label_2
_geom_angle_atom_site_label_3
_geom_angle
O2 C1 C2 107.7(3)
O2 C1 C7 109.7(3)
C2 C1 C7 111.7(3)
C1 C2 C3 112.4(3)
C4 C3 C2 112.0(3)
C4 C3 C5 111.4(3)
C2 C3 C5 109.3(3)
C6 C5 C3 112.1(3)
C5 C6 C7 113.2(3)
C1 C7 C6 105.5(3)
C1 C7 C8 117.2(3)
C6 C7 C8 112.6(3)
C11 C8 C9 111.6(3)
C11 C8 C10 107.2(3)
C9 C8 C10 106.9(3)
C11 C8 C7 107.9(3)
C9 C8 C7 110.5(3)
C10 C8 C7 112.7(3)
C16 C11 C12 116.6(3)
C16 C11 C8 119.6(3)
C12 C11 C8 123.8(3)
C13 C12 C11 121.6(4)
C12 C13 C14 120.3(3)
C15 C14 C13 118.6(4)
C16 C15 C14 120.7(4)
C15 C16 C11 122.2(4)
O1 C17 O2 125.1(3)
O1 C17 C18 123.8(3)
O2 C17 C18 111.1(3)
C19 C18 C17 113.0(3)
C19 C18 C23 111.6(3)
C17 C18 C23 112.0(3)
C19 C18 Br1 110.3(2)
C17 C18 Br1 103.4(2)
C23 C18 Br1 106.1(2)
C20 C19 C18 110.2(3)
C20 C19 C22 99.7(3)
C18 C19 C22 105.3(3)
C21 C20 C19 110.2(4)
C20 C21 C24 109.5(4)
C24 C22 C19 100.0(3)
N1 C23 C18 112.9(3)
N1 C24 C21 109.9(3)
N1 C24 C22 109.3(3)
C21 C24 C22 100.5(3)
C17 O2 C1 116.6(3)
C23 N1 C24 113.7(3)
O2 C1 H1 109.2
C2 C1 H1 109.2
C7 C1 H1 109.2
C1 C2 H2A 109.1
C3 C2 H2A 109.1
C1 C2 H2B 109.1
C3 C2 H2B 109.1
H2A C2 H2B 107.9
C4 C3 H3 108.0
C2 C3 H3 108.0
C5 C3 H3 108.0
C3 C4 H4A 109.5
C3 C4 H4B 109.5
H4A C4 H4B 109.5
C3 C4 H4C 109.5
H4A C4 H4C 109.5
H4B C4 H4C 109.5
C6 C5 H5A 109.2
C3 C5 H5A 109.2
C6 C5 H5B 109.2
C3 C5 H5B 109.2
H5A C5 H5B 107.9
C5 C6 H6A 108.9
C7 C6 H6A 108.9
C5 C6 H6B 108.9
C7 C6 H6B 108.9
H6A C6 H6B 107.7
C1 C7 H7 107.0
C6 C7 H7 107.0
C8 C7 H7 107.0
C8 C9 H9A 109.5
C8 C9 H9B 109.5
H9A C9 H9B 109.5
C8 C9 H9C 109.5
H9A C9 H9C 109.5
H9B C9 H9C 109.5
C8 C10 H10A 109.5
C8 C10 H10B 109.5
H10A C10 H10B 109.5
C8 C10 H10C 109.5
H10A C10 H10C 109.5
H10B C10 H10C 109.5
C13 C12 H12 119.2
C11 C12 H12 119.2
C12 C13 H13 119.9
C14 C13 H13 119.9
C15 C14 H14 120.7
C13 C14 H14 120.7
C16 C15 H15 119.7
C14 C15 H15 119.7
C15 C16 H16 118.9
C11 C16 H16 118.9
C20 C19 H19 113.5
C18 C19 H19 113.5
C22 C19 H19 113.5
C21 C20 H20 124.9
C19 C20 H20 124.9
C20 C21 H21 125.3
C24 C21 H21 125.3
C24 C22 H22A 111.8
C19 C22 H22A 111.8
C24 C22 H22B 111.8
C19 C22 H22B 111.8
H22A C22 H22B 109.5
N1 C23 H23A 109.0
C18 C23 H23A 109.0
N1 C23 H23B 109.0
C18 C23 H23B 109.0
H23A C23 H23B 107.8
N1 C24 H24 112.2
C21 C24 H24 112.2
C22 C24 H24 112.2
C23 N1 H1N 123.2
C24 N1 H1N 123.2

loop_
_geom_bond_atom_site_label_1
_geom_bond_atom_site_label_2
_geom_bond_distance
C1 O2 1.460(4)
C1 C2 1.515(5)
C1 C7 1.520(5)
C2 C3 1.525(5)
C3 C4 1.516(5)
C3 C5 1.530(5)
C5 C6 1.519(5)
C6 C7 1.549(5)
C7 C8 1.556(5)
C8 C11 1.528(5)
C8 C9 1.541(5)
C8 C10 1.542(5)
C11 C16 1.392(5)
C11 C12 1.396(5)
C12 C13 1.379(5)
C13 C14 1.396(6)
C14 C15 1.375(5)
C15 C16 1.371(5)
C17 O1 1.200(4)
C17 O2 1.335(4)
C17 C18 1.532(5)
C18 C19 1.531(5)
C18 C23 1.549(5)
C18 Br1 1.991(3)
C19 C20 1.526(5)
C19 C22 1.533(5)
C20 C21 1.321(6)
C21 C24 1.508(6)
C22 C24 1.533(5)
C23 N1 1.456(5)
C24 N1 1.471(5)
C1 H1 1.0000
C2 H2A 0.9900
C2 H2B 0.9900
C3 H3 1.0000
C4 H4A 0.9800
C4 H4B 0.9800
C4 H4C 0.9800
C5 H5A 0.9900
C5 H5B 0.9900
C6 H6A 0.9900
C6 H6B 0.9900
C7 H7 1.0000
C9 H9A 0.9800
C9 H9B 0.9800
C9 H9C 0.9800
C10 H10A 0.9800
C10 H10B 0.9800
C10 H10C 0.9800
C12 H12 0.9500
C13 H13 0.9500
C14 H14 0.9500
C15 H15 0.9500
C16 H16 0.9500
C19 H19 1.0000
C20 H20 0.9500
C21 H21 0.9500
C22 H22A 0.9900
C22 H22B 0.9900
C23 H23A 0.9900
C23 H23B 0.9900
C24 H24 1.0000
N1 H1N 0.8800
